data_4073120
loop_
_publ_author_name
'Barrett, Anthony G. M.'
'Crimmin, Mark R.'
'Hill, Michael S.'
'Hitchcock, Peter B.'
'Procopiou, Panayiotis A.'

_publ_section_title
;
 Reactions of \b-Diketiminate-Stabilized Calcium Amides with
 9-Borabicyclo[3.3.1]nonane (9-BBN)
;
_journal_issue 16
_journal_name_full Organometallics
_journal_page_first 4076
_journal_paper_doi 10.1021/om070083t
_journal_volume 26
_journal_year 2007
_chemical_compound_source 'synthesis as described'
_chemical_formula_moiety 'C20 H24 B N'
_chemical_formula_sum 'C20 H24 B N'
_chemical_formula_weight 289.21
_chemical_name_systematic
;
 ?
;
_space_group_IT_number 14
_symmetry_cell_setting monoclinic
_symmetry_Int_Tables_number 14
_symmetry_space_group_name_Hall '-P 2yn'
_symmetry_space_group_name_H-M 'P 1 21/n 1'
_atom_sites_solution_hydrogens geom
_atom_sites_solution_primary direct
_atom_sites_solution_secondary difmap
_audit_conform_dict_location ftp://ftp.iucr.org/pub/cif_core.dic
_audit_conform_dict_name cif_core.dic
_audit_conform_dict_version 2.2
_audit_creation_date 2007-05-03T12:01:24-00:00
_audit_creation_method 'WinGX routine CIF_UPDATE'
_cell_angle_alpha 90
_cell_angle_beta 99.252(1)
_cell_angle_gamma 90
_cell_formula_units_Z 12
_cell_length_a 10.1918(2)
_cell_length_b 27.4592(5)
_cell_length_c 18.0685(2)
_cell_measurement_reflns_used 31717
_cell_measurement_temperature 173(2)
_cell_measurement_theta_max 26.022
_cell_measurement_theta_min 3.395
_cell_measurement_wavelength 0.71073
_cell_volume 4990.84(15)
_computing_cell_refinement 'HKL Scalepack (Otwinowski & Minor 1997)'
_computing_data_collection 'Collect (Nonius BV, 1997-2000)'
_computing_data_reduction 'HKL Denzo and Scalepack (Otwinowski & Minor 1997)'
_computing_molecular_graphics 'Ortep-3 for Windows (Farrugia, 1997)'
_computing_publication_material 'WinGX publication routines (Farrugia, 1999)'
_computing_structure_refinement 'SHELXL-97 (Sheldrick, 1997)'
_computing_structure_solution 'SHELXS-97 (Sheldrick, 1997)'
_diffrn_ambient_temperature 173(2)
_diffrn_detector 'CCD plate'
_diffrn_measured_fraction_theta_full 0.991
_diffrn_measured_fraction_theta_max 0.991
_diffrn_measurement_device '95mm CCD camera on \k-goniostat'
_diffrn_measurement_device_type KappaCCD
_diffrn_measurement_method 'CCD rotation images, thick slices'
_diffrn_orient_matrix_type 'by Nonius Collect from scalepack cell'
_diffrn_orient_matrix_UB_11 0.982654E-1
_diffrn_orient_matrix_UB_12 -0.7333E-3
_diffrn_orient_matrix_UB_13 0.6068E-3
_diffrn_orient_matrix_UB_21 -0.145784E-1
_diffrn_orient_matrix_UB_22 0.43288E-2
_diffrn_orient_matrix_UB_23 -0.556719E-1
_diffrn_orient_matrix_UB_31 0.37389E-2
_diffrn_orient_matrix_UB_32 0.36152E-1
_diffrn_orient_matrix_UB_33 0.66784E-2
_diffrn_radiation_monochromator graphite
_diffrn_radiation_probe x-ray
_diffrn_radiation_type MoK\a
_diffrn_radiation_wavelength 0.71073
_diffrn_reflns_av_R_equivalents 0.061
_diffrn_reflns_av_unetI/netI 0.0492
_diffrn_reflns_limit_h_max 11
_diffrn_reflns_limit_h_min -12
_diffrn_reflns_limit_k_max 33
_diffrn_reflns_limit_k_min -32
_diffrn_reflns_limit_l_max 18
_diffrn_reflns_limit_l_min -22
_diffrn_reflns_number 43181
_diffrn_reflns_theta_full 26.02
_diffrn_reflns_theta_max 26.02
_diffrn_reflns_theta_min 3.51
_diffrn_source 'Enraf Nonius FR590'
_exptl_absorpt_coefficient_mu 0.065
_exptl_absorpt_correction_type none
_exptl_crystal_colour colourless
_exptl_crystal_density_diffrn 1.155
_exptl_crystal_density_method 'not measured'
_exptl_crystal_description prism
_exptl_crystal_F_000 1872
_exptl_crystal_size_max 0.4
_exptl_crystal_size_mid 0.2
_exptl_crystal_size_min 0.2
_refine_diff_density_max 0.394
_refine_diff_density_min -0.213
_refine_diff_density_rms 0.04
_refine_ls_extinction_method none
_refine_ls_goodness_of_fit_ref 0.993
_refine_ls_hydrogen_treatment constr
_refine_ls_matrix_type full
_refine_ls_number_parameters 595
_refine_ls_number_reflns 9760
_refine_ls_number_restraints 0
_refine_ls_restrained_S_all 0.993
_refine_ls_R_factor_all 0.0868
_refine_ls_R_factor_gt 0.0529
_refine_ls_shift/su_max 0
_refine_ls_shift/su_mean 0
_refine_ls_structure_factor_coef Fsqd
_refine_ls_weighting_details 'calc w=1/[\s^2^(Fo^2^)+(0.0564P)^2^+2.0215P] where P=(Fo^2^+2Fc^2^)/3'
_refine_ls_weighting_scheme calc
_refine_ls_wR_factor_gt 0.1158
_refine_ls_wR_factor_ref 0.1326
_reflns_number_gt 6871
_reflns_number_total 9760
_reflns_threshold_expression >2sigma(I)
_cod_data_source_file om070083t-file004.cif
_cod_data_source_block may407
_cod_original_cell_volume 4990.84(14)
_cod_original_sg_symbol_H-M 'P 21/n'
_cod_database_code 4073120

loop_
_symmetry_equiv_pos_as_xyz
'x, y, z'
'-x+1/2, y+1/2, -z+1/2'
'-x, -y, -z'
'x-1/2, -y-1/2, z-1/2'

loop_
_atom_site_label
_atom_site_type_symbol
_atom_site_fract_x
_atom_site_fract_y
_atom_site_fract_z
_atom_site_U_iso_or_equiv
_atom_site_adp_type
_atom_site_occupancy
_atom_site_symmetry_multiplicity
_atom_site_calc_flag
_atom_site_refinement_flags
_atom_site_disorder_assembly
_atom_site_disorder_group
N1 N 0.64178(14) 0.38824(5) 0.20583(8) 0.0298(3) Uani 1 1 d . . .
B1 B 0.7508(2) 0.41731(8) 0.23834(11) 0.0314(5) Uani 1 1 d . . .
C1 C 0.75084(19) 0.47458(7) 0.23409(10) 0.0358(4) Uani 1 1 d . . .
H1 H 0.6666 0.4859 0.2026 0.043 Uiso 1 1 calc R . .
C2 C 0.8699(2) 0.49216(8) 0.19909(12) 0.0479(5) Uani 1 1 d . . .
H2A H 0.852 0.4851 0.1447 0.057 Uiso 1 1 calc R . .
H2B H 0.877 0.528 0.205 0.057 Uiso 1 1 calc R . .
C3 C 1.0032(2) 0.46966(8) 0.23177(13) 0.0508(5) Uani 1 1 d . . .
H3A H 1.037 0.4859 0.28 0.061 Uiso 1 1 calc R . .
H3B H 1.0674 0.4761 0.1972 0.061 Uiso 1 1 calc R . .
C4 C 0.99739(19) 0.41477(7) 0.24503(12) 0.0431(5) Uani 1 1 d . . .
H4A H 1.0828 0.4044 0.2749 0.052 Uiso 1 1 calc R . .
H4B H 0.9884 0.398 0.1959 0.052 Uiso 1 1 calc R . .
C5 C 0.88326(17) 0.39771(7) 0.28568(10) 0.0348(4) Uani 1 1 d . . .
H5 H 0.8811 0.3613 0.2867 0.042 Uiso 1 1 calc R . .
C6 C 0.8917(2) 0.41744(7) 0.36626(11) 0.0446(5) Uani 1 1 d . . .
H6A H 0.8279 0.3991 0.3915 0.053 Uiso 1 1 calc R . .
H6B H 0.9819 0.4107 0.3938 0.053 Uiso 1 1 calc R . .
C7 C 0.8635(3) 0.47155(9) 0.37289(12) 0.0587(6) Uani 1 1 d . . .
H7A H 0.8409 0.4777 0.4234 0.07 Uiso 1 1 calc R . .
H7B H 0.9462 0.4897 0.3695 0.07 Uiso 1 1 calc R . .
C8 C 0.7542(2) 0.49212(8) 0.31578(12) 0.0478(5) Uani 1 1 d . . .
H8A H 0.7623 0.5281 0.3166 0.057 Uiso 1 1 calc R . .
H8B H 0.668 0.4839 0.3313 0.057 Uiso 1 1 calc R . .
C9 C 0.52815(17) 0.40771(6) 0.15684(9) 0.0290(4) Uani 1 1 d . . .
C10 C 0.40241(18) 0.40408(7) 0.17611(11) 0.0381(4) Uani 1 1 d . . .
H10 H 0.3913 0.3889 0.222 0.046 Uiso 1 1 calc R . .
C11 C 0.2929(2) 0.42231(8) 0.12922(12) 0.0475(5) Uani 1 1 d . . .
H11 H 0.2071 0.4195 0.1429 0.057 Uiso 1 1 calc R . .
C12 C 0.3076(2) 0.44448(7) 0.06283(12) 0.0464(5) Uani 1 1 d . . .
H12 H 0.2324 0.4574 0.031 0.056 Uiso 1 1 calc R . .
C13 C 0.4315(2) 0.44782(7) 0.04283(11) 0.0434(5) Uani 1 1 d . . .
H13 H 0.4418 0.4628 -0.0033 0.052 Uiso 1 1 calc R . .
C14 C 0.54252(19) 0.42943(7) 0.08958(10) 0.0370(4) Uani 1 1 d . . .
H14 H 0.628 0.4318 0.0753 0.044 Uiso 1 1 calc R . .
C15 C 0.63467(17) 0.33655(6) 0.21888(9) 0.0288(4) Uani 1 1 d . . .
C16 C 0.65457(18) 0.31864(7) 0.29156(10) 0.0341(4) Uani 1 1 d . . .
H16 H 0.6693 0.3405 0.3328 0.041 Uiso 1 1 calc R . .
C17 C 0.65310(19) 0.26899(7) 0.30426(11) 0.0404(5) Uani 1 1 d . . .
H17 H 0.6686 0.2568 0.3541 0.048 Uiso 1 1 calc R . .
C18 C 0.62932(19) 0.23718(7) 0.24490(12) 0.0433(5) Uani 1 1 d . . .
H18 H 0.6294 0.2031 0.2538 0.052 Uiso 1 1 calc R . .
C19 C 0.6052(2) 0.25480(7) 0.17211(11) 0.0421(5) Uani 1 1 d . . .
H19 H 0.5866 0.2328 0.1312 0.05 Uiso 1 1 calc R . .
C20 C 0.60810(18) 0.30455(7) 0.15897(10) 0.0347(4) Uani 1 1 d . . .
H20 H 0.5919 0.3166 0.1091 0.042 Uiso 1 1 calc R . .
B1B B -0.01741(19) 0.66672(7) 0.00382(11) 0.0273(4) Uani 1 1 d . . .
N1B N -0.11011(13) 0.69622(5) -0.04275(7) 0.0261(3) Uani 1 1 d . . .
C1B C -0.01599(17) 0.66065(6) 0.09083(9) 0.0286(4) Uani 1 1 d . . .
H1B H -0.0934 0.6786 0.1052 0.034 Uiso 1 1 calc R . .
C2B C -0.02694(19) 0.60632(7) 0.11089(10) 0.0374(4) Uani 1 1 d . . .
H2B1 H -0.0086 0.6031 0.1662 0.045 Uiso 1 1 calc R . .
H2B2 H -0.1198 0.5957 0.0941 0.045 Uiso 1 1 calc R . .
C3B C 0.0651(2) 0.57157(7) 0.07758(11) 0.0422(5) Uani 1 1 d . . .
H3B1 H 0.0305 0.538 0.0798 0.051 Uiso 1 1 calc R . .
H3B2 H 0.154 0.5726 0.1091 0.051 Uiso 1 1 calc R . .
C4B C 0.08060(19) 0.58290(7) -0.00362(10) 0.0373(4) Uani 1 1 d . . .
H4B1 H 0.0002 0.5712 -0.037 0.045 Uiso 1 1 calc R . .
H4B2 H 0.1572 0.5641 -0.0159 0.045 Uiso 1 1 calc R . .
C5B C 0.10159(17) 0.63714(6) -0.02117(10) 0.0305(4) Uani 1 1 d . . .
H5B H 0.0991 0.6412 -0.0764 0.037 Uiso 1 1 calc R . .
C6B C 0.23380(17) 0.65815(7) 0.02097(10) 0.0361(4) Uani 1 1 d . . .
H6B1 H 0.3071 0.6363 0.0123 0.043 Uiso 1 1 calc R . .
H6B2 H 0.2495 0.6902 -0.0013 0.043 Uiso 1 1 calc R . .
C7B C 0.24050(18) 0.66475(7) 0.10544(10) 0.0398(5) Uani 1 1 d . . .
H7B1 H 0.2588 0.6328 0.1302 0.048 Uiso 1 1 calc R . .
H7B2 H 0.3159 0.6866 0.1242 0.048 Uiso 1 1 calc R . .
C8B C 0.11435(18) 0.68576(7) 0.12784(10) 0.0338(4) Uani 1 1 d . . .
H8B1 H 0.1091 0.7208 0.1146 0.041 Uiso 1 1 calc R . .
H8B2 H 0.1209 0.6833 0.183 0.041 Uiso 1 1 calc R . .
C9B C -0.22249(16) 0.71820(6) -0.01580(9) 0.0268(4) Uani 1 1 d . . .
C10B C -0.31267(17) 0.68999(7) 0.01474(10) 0.0338(4) Uani 1 1 d . . .
H10B H -0.3022 0.6556 0.0173 0.041 Uiso 1 1 calc R . .
C11B C -0.41838(18) 0.71186(9) 0.04163(11) 0.0444(5) Uani 1 1 d . . .
H11B H -0.4791 0.6925 0.0636 0.053 Uiso 1 1 calc R . .
C12B C -0.4353(2) 0.76178(9) 0.03643(11) 0.0495(6) Uani 1 1 d . . .
H12B H -0.5075 0.7767 0.055 0.059 Uiso 1 1 calc R . .
C13B C -0.3476(2) 0.78976(8) 0.00436(11) 0.0454(5) Uani 1 1 d . . .
H13B H -0.3602 0.824 0.0001 0.055 Uiso 1 1 calc R . .
C14B C -0.24112(18) 0.76825(7) -0.02174(10) 0.0344(4) Uani 1 1 d . . .
H14B H -0.1807 0.7877 -0.0437 0.041 Uiso 1 1 calc R . .
C15B C -0.10469(17) 0.70718(6) -0.12046(9) 0.0279(4) Uani 1 1 d . . .
C16B C -0.21997(19) 0.70517(7) -0.17275(10) 0.0352(4) Uani 1 1 d . . .
H16B H -0.3021 0.6969 -0.1575 0.042 Uiso 1 1 calc R . .
C17B C -0.2152(2) 0.71525(8) -0.24753(10) 0.0457(5) Uani 1 1 d . . .
H17B H -0.2943 0.7141 -0.2833 0.055 Uiso 1 1 calc R . .
C18B C -0.0961(2) 0.72692(8) -0.27013(11) 0.0494(6) Uani 1 1 d . . .
H18B H -0.093 0.7331 -0.3215 0.059 Uiso 1 1 calc R . .
C19B C 0.0175(2) 0.72954(7) -0.21846(11) 0.0448(5) Uani 1 1 d . . .
H19B H 0.0994 0.7377 -0.2341 0.054 Uiso 1 1 calc R . .
C20B C 0.01399(19) 0.72025(7) -0.14299(10) 0.0356(4) Uani 1 1 d . . .
H20B H 0.0928 0.7229 -0.1071 0.043 Uiso 1 1 calc R . .
B1D B 0.5376(2) 0.61024(7) 0.45160(11) 0.0301(4) Uani 1 1 d . C .
N1D N 0.44677(14) 0.60545(5) 0.38399(8) 0.0289(3) Uani 1 1 d . . .
C1D C 0.69211(17) 0.60230(7) 0.45816(10) 0.0339(4) Uani 1 1 d . . .
H1D H 0.7144 0.5943 0.4077 0.041 Uiso 1 1 calc R A 1
C5D C 0.49852(18) 0.62306(7) 0.53025(10) 0.0350(4) Uani 1 1 d . . .
H5D H 0.4005 0.6287 0.5248 0.042 Uiso 1 1 calc R B 1
C6D C 0.5381(2) 0.57981(8) 0.58348(11) 0.0481(5) Uani 1 1 d . C .
H6D1 H 0.5228 0.5889 0.6344 0.058 Uiso 1 1 calc R . .
H6D2 H 0.4795 0.5519 0.5667 0.058 Uiso 1 1 calc R . .
C7D C 0.6825(2) 0.56383(8) 0.58768(11) 0.0502(5) Uani 1 1 d . . .
H7D1 H 0.7407 0.5881 0.6172 0.06 Uiso 1 1 calc R C .
H7D2 H 0.6951 0.5324 0.6146 0.06 Uiso 1 1 calc R . .
C8D C 0.7252(2) 0.55812(7) 0.51122(11) 0.0440(5) Uani 1 1 d . C .
H8D1 H 0.6815 0.5288 0.4865 0.053 Uiso 1 1 calc R . .
H8D2 H 0.8224 0.5525 0.5186 0.053 Uiso 1 1 calc R . .
C9D C 0.48657(17) 0.60050(6) 0.31110(9) 0.0307(4) Uani 1 1 d . . .
C10D C 0.5712(2) 0.63414(8) 0.28692(11) 0.0437(5) Uani 1 1 d . . .
H10D H 0.6043 0.6605 0.3184 0.052 Uiso 1 1 calc R . .
C11D C 0.6078(2) 0.62931(9) 0.21646(12) 0.0555(6) Uani 1 1 d . . .
H11D H 0.6673 0.6521 0.2003 0.067 Uiso 1 1 calc R . .
C12D C 0.5586(2) 0.59180(9) 0.17008(11) 0.0508(6) Uani 1 1 d . . .
H12D H 0.5838 0.5887 0.1219 0.061 Uiso 1 1 calc R . .
C13D C 0.4727(2) 0.55875(8) 0.19332(11) 0.0448(5) Uani 1 1 d . . .
H13D H 0.4379 0.533 0.1609 0.054 Uiso 1 1 calc R . .
C14D C 0.43651(19) 0.56279(7) 0.26391(10) 0.0366(4) Uani 1 1 d . . .
H14D H 0.3774 0.5397 0.2799 0.044 Uiso 1 1 calc R . .
C15D C 0.30465(17) 0.60623(6) 0.38113(9) 0.0300(4) Uani 1 1 d . . .
C16D C 0.24335(19) 0.57475(7) 0.42471(11) 0.0407(5) Uani 1 1 d . . .
H16D H 0.2957 0.5528 0.4578 0.049 Uiso 1 1 calc R . .
C17D C 0.1065(2) 0.57493(9) 0.42045(12) 0.0535(6) Uani 1 1 d . . .
H17D H 0.0657 0.5537 0.4514 0.064 Uiso 1 1 calc R . .
C18D C 0.0302(2) 0.60552(11) 0.37202(13) 0.0617(7) Uani 1 1 d . . .
H18D H -0.0638 0.6052 0.3683 0.074 Uiso 1 1 calc R . .
C19D C 0.0904(2) 0.63676(11) 0.32875(12) 0.0634(7) Uani 1 1 d . . .
H19D H 0.0372 0.6582 0.2952 0.076 Uiso 1 1 calc R . .
C20D C 0.2271(2) 0.63768(8) 0.33296(11) 0.0456(5) Uani 1 1 d . . .
H20D H 0.2673 0.6598 0.3029 0.055 Uiso 1 1 calc R . .
C2D C 0.76559(19) 0.64922(7) 0.48789(12) 0.0434(5) Uani 0.479(7) 1 d P C 1
H2D1 H 0.8079 0.6639 0.4476 0.052 Uiso 0.479(7) 1 calc PR C 1
H2D2 H 0.8368 0.6409 0.53 0.052 Uiso 0.479(7) 1 calc PR C 1
C3D C 0.6705(5) 0.68687(16) 0.5150(3) 0.0389(14) Uiso 0.479(7) 1 d P C 1
H3D1 H 0.726 0.7116 0.5452 0.047 Uiso 0.479(7) 1 calc PR C 1
H3D2 H 0.6227 0.7037 0.4702 0.047 Uiso 0.479(7) 1 calc PR C 1
C4D C 0.5741(2) 0.67039(8) 0.55792(13) 0.0485(5) Uani 0.479(7) 1 d P C 1
H4D1 H 0.508 0.6967 0.5591 0.058 Uiso 0.479(7) 1 calc PR C 1
H4D2 H 0.6189 0.6651 0.6101 0.058 Uiso 0.479(7) 1 calc PR C 1
C2DA C 0.76559(19) 0.64922(7) 0.48789(12) 0.0434(5) Uani 0.521(7) 1 d P C 2
H2D3 H 0.8611 0.6413 0.5022 0.052 Uiso 0.521(7) 1 calc PR C 2
H2D4 H 0.758 0.6729 0.4461 0.052 Uiso 0.521(7) 1 calc PR C 2
C3DA C 0.7213(4) 0.67347(16) 0.5520(3) 0.0425(14) Uiso 0.521(7) 1 d P C 2
H3D3 H 0.7455 0.7083 0.5506 0.051 Uiso 0.521(7) 1 calc PR C 2
H3D4 H 0.7722 0.6596 0.5985 0.051 Uiso 0.521(7) 1 calc PR C 2
C4DA C 0.5741(2) 0.67039(8) 0.55792(13) 0.0485(5) Uani 0.521(7) 1 d P C 2
H4D3 H 0.5285 0.698 0.5294 0.058 Uiso 0.521(7) 1 calc PR C 2
H4D4 H 0.5651 0.6752 0.6112 0.058 Uiso 0.521(7) 1 calc PR C 2

loop_
_atom_site_aniso_label
_atom_site_aniso_U_11
_atom_site_aniso_U_22
_atom_site_aniso_U_33
_atom_site_aniso_U_23
_atom_site_aniso_U_13
_atom_site_aniso_U_12
N1 0.0276(8) 0.0263(8) 0.0347(8) 0.0000(6) 0.0025(6) -0.0011(6)
B1 0.0324(11) 0.0304(11) 0.0323(11) -0.0047(9) 0.0084(9) -0.0027(9)
C1 0.0345(10) 0.0287(10) 0.0431(11) -0.0035(8) 0.0033(8) -0.0011(8)
C2 0.0539(14) 0.0374(11) 0.0548(13) 0.0014(10) 0.0159(10) -0.0083(10)
C3 0.0450(13) 0.0508(13) 0.0607(14) -0.0052(11) 0.0210(10) -0.0116(10)
C4 0.0316(11) 0.0458(12) 0.0511(12) -0.0108(10) 0.0042(9) -0.0015(9)
C5 0.0311(10) 0.0286(10) 0.0433(11) -0.0039(8) 0.0015(8) -0.0023(8)
C6 0.0465(12) 0.0442(12) 0.0403(11) -0.0028(9) -0.0011(9) -0.0019(10)
C7 0.0781(17) 0.0533(14) 0.0444(13) -0.0148(11) 0.0088(11) 0.0061(12)
C8 0.0556(14) 0.0363(11) 0.0533(13) -0.0097(10) 0.0149(10) 0.0039(10)
C9 0.0297(10) 0.0255(9) 0.0313(9) -0.0039(7) 0.0030(7) -0.0017(7)
C10 0.0331(11) 0.0444(11) 0.0376(10) 0.0021(9) 0.0081(8) -0.0005(9)
C11 0.0303(11) 0.0552(13) 0.0566(13) -0.0014(11) 0.0061(9) 0.0043(10)
C12 0.0410(12) 0.0394(12) 0.0530(13) 0.0005(10) -0.0104(10) 0.0026(9)
C13 0.0580(14) 0.0356(11) 0.0326(10) 0.0024(8) -0.0050(9) -0.0082(10)
C14 0.0397(11) 0.0358(10) 0.0362(10) -0.0036(8) 0.0086(8) -0.0063(9)
C15 0.0246(9) 0.0274(9) 0.0343(10) -0.0006(8) 0.0043(7) -0.0034(7)
C16 0.0357(11) 0.0353(10) 0.0315(10) -0.0019(8) 0.0057(8) -0.0074(8)
C17 0.0381(11) 0.0422(12) 0.0390(11) 0.0094(9) 0.0006(8) -0.0106(9)
C18 0.0390(11) 0.0304(10) 0.0557(13) 0.0052(9) -0.0066(9) -0.0075(9)
C19 0.0427(12) 0.0321(11) 0.0471(12) -0.0077(9) -0.0059(9) -0.0032(9)
C20 0.0345(10) 0.0359(11) 0.0318(10) -0.0020(8) -0.0006(8) -0.0014(8)
B1B 0.0246(10) 0.0282(10) 0.0284(10) -0.0011(8) 0.0022(8) -0.0034(8)
N1B 0.0235(7) 0.0310(8) 0.0242(7) 0.0005(6) 0.0050(6) 0.0012(6)
C1B 0.0262(9) 0.0324(10) 0.0275(9) 0.0014(7) 0.0052(7) 0.0051(7)
C2B 0.0404(11) 0.0379(11) 0.0347(10) 0.0045(8) 0.0079(8) -0.0022(9)
C3B 0.0452(12) 0.0317(10) 0.0489(12) 0.0066(9) 0.0056(9) 0.0028(9)
C4B 0.0344(11) 0.0341(10) 0.0437(11) -0.0056(8) 0.0072(8) 0.0061(8)
C5B 0.0295(10) 0.0345(10) 0.0272(9) -0.0005(7) 0.0037(7) 0.0023(8)
C6B 0.0270(10) 0.0416(11) 0.0409(10) -0.0033(9) 0.0088(8) 0.0019(8)
C7B 0.0303(10) 0.0448(12) 0.0425(11) -0.0049(9) 0.0003(8) -0.0024(9)
C8B 0.0368(10) 0.0370(10) 0.0265(9) -0.0005(8) 0.0015(7) -0.0010(8)
C9B 0.0222(9) 0.0341(10) 0.0227(8) 0.0006(7) -0.0006(7) 0.0018(7)
C10B 0.0267(10) 0.0386(11) 0.0351(10) 0.0019(8) 0.0025(8) -0.0010(8)
C11B 0.0246(10) 0.0719(16) 0.0372(11) 0.0065(10) 0.0063(8) 0.0028(10)
C12B 0.0390(12) 0.0725(16) 0.0370(11) 0.0018(11) 0.0054(9) 0.0271(11)
C13B 0.0515(13) 0.0458(12) 0.0379(11) 0.0016(9) 0.0040(9) 0.0190(10)
C14B 0.0356(11) 0.0355(10) 0.0315(10) 0.0017(8) 0.0032(8) 0.0052(8)
C15B 0.0323(10) 0.0256(9) 0.0261(9) 0.0020(7) 0.0056(7) 0.0023(7)
C16B 0.0370(11) 0.0366(10) 0.0306(10) -0.0007(8) 0.0016(8) 0.0014(8)
C17B 0.0600(14) 0.0438(12) 0.0294(10) -0.0022(9) -0.0045(9) 0.0077(10)
C18B 0.0757(17) 0.0456(13) 0.0287(10) 0.0061(9) 0.0138(11) 0.0097(11)
C19B 0.0561(14) 0.0413(12) 0.0419(12) 0.0085(9) 0.0229(10) 0.0014(10)
C20B 0.0361(11) 0.0367(10) 0.0345(10) 0.0029(8) 0.0075(8) -0.0005(8)
B1D 0.0307(11) 0.0234(10) 0.0344(11) -0.0013(8) 0.0002(8) -0.0015(8)
N1D 0.0288(8) 0.0286(8) 0.0279(8) -0.0020(6) 0.0005(6) 0.0013(6)
C1D 0.0303(10) 0.0381(11) 0.0320(10) -0.0083(8) 0.0014(7) 0.0012(8)
C5D 0.0256(9) 0.0432(11) 0.0348(10) -0.0093(8) 0.0007(7) -0.0025(8)
C6D 0.0498(13) 0.0634(15) 0.0297(10) 0.0022(10) 0.0017(9) -0.0062(11)
C7D 0.0606(15) 0.0459(13) 0.0393(11) 0.0044(10) -0.0060(10) 0.0071(11)
C8D 0.0398(12) 0.0411(12) 0.0470(12) -0.0052(9) -0.0052(9) 0.0089(9)
C9D 0.0303(10) 0.0322(10) 0.0279(9) -0.0005(8) -0.0006(7) 0.0054(8)
C10D 0.0515(13) 0.0441(12) 0.0341(11) -0.0007(9) 0.0031(9) -0.0096(10)
C11D 0.0580(15) 0.0688(16) 0.0411(12) 0.0071(11) 0.0122(10) -0.0109(12)
C12D 0.0506(14) 0.0688(15) 0.0334(11) -0.0003(11) 0.0078(9) 0.0092(12)
C13D 0.0439(12) 0.0489(13) 0.0386(11) -0.0123(10) -0.0021(9) 0.0135(10)
C14D 0.0352(11) 0.0354(10) 0.0376(10) -0.0053(8) 0.0012(8) 0.0049(8)
C15D 0.0279(10) 0.0330(10) 0.0271(9) -0.0078(8) -0.0020(7) 0.0038(8)
C16D 0.0389(11) 0.0366(11) 0.0442(11) -0.0034(9) -0.0007(9) -0.0080(9)
C17D 0.0404(13) 0.0692(16) 0.0503(13) -0.0183(11) 0.0061(10) -0.0197(11)
C18D 0.0294(12) 0.110(2) 0.0445(13) -0.0300(14) 0.0023(10) 0.0061(13)
C19D 0.0451(14) 0.103(2) 0.0401(12) 0.0014(13) 0.0023(10) 0.0384(14)
C20D 0.0442(12) 0.0601(14) 0.0329(10) 0.0056(9) 0.0075(9) 0.0217(10)
C2D 0.0308(11) 0.0445(12) 0.0541(12) -0.0086(10) 0.0043(9) -0.0032(9)
C4D 0.0334(11) 0.0497(13) 0.0612(13) -0.0259(11) 0.0038(9) -0.0004(9)
C2DA 0.0308(11) 0.0445(12) 0.0541(12) -0.0086(10) 0.0043(9) -0.0032(9)
C4DA 0.0334(11) 0.0497(13) 0.0612(13) -0.0259(11) 0.0038(9) -0.0004(9)

loop_
_atom_type_symbol
_atom_type_description
_atom_type_scat_dispersion_real
_atom_type_scat_dispersion_imag
_atom_type_scat_source
C C 0.0033 0.0016 'International Tables Vol C Tables 4.2.6.8 and 6.1.1.4'
H H 0 0 'International Tables Vol C Tables 4.2.6.8 and 6.1.1.4'
B B 0.0013 0.0007 'International Tables Vol C Tables 4.2.6.8 and 6.1.1.4'
N N 0.0061 0.0033 'International Tables Vol C Tables 4.2.6.8 and 6.1.1.4'

loop_
_geom_angle_atom_site_label_1
_geom_angle_atom_site_label_2
_geom_angle_atom_site_label_3
_geom_angle
B1 N1 C15 122.91(15)
B1 N1 C9 122.97(15)
C15 N1 C9 114.11(13)
N1 B1 C5 125.46(17)
N1 B1 C1 123.32(17)
C5 B1 C1 111.17(16)
C2 C1 C8 113.43(16)
C2 C1 B1 109.94(16)
C8 C1 B1 105.33(15)
C2 C1 H1 109.3
C8 C1 H1 109.3
B1 C1 H1 109.3
C3 C2 C1 115.35(17)
C3 C2 H2A 108.4
C1 C2 H2A 108.4
C3 C2 H2B 108.4
C1 C2 H2B 108.4
H2A C2 H2B 107.5
C2 C3 C4 113.99(17)
C2 C3 H3A 108.8
C4 C3 H3A 108.8
C2 C3 H3B 108.8
C4 C3 H3B 108.8
H3A C3 H3B 107.6
C3 C4 C5 115.12(16)
C3 C4 H4A 108.5
C5 C4 H4A 108.5
C3 C4 H4B 108.5
C5 C4 H4B 108.5
H4A C4 H4B 107.5
C6 C5 C4 114.21(16)
C6 C5 B1 107.80(15)
C4 C5 B1 106.49(15)
C6 C5 H5 109.4
C4 C5 H5 109.4
B1 C5 H5 109.4
C7 C6 C5 115.77(17)
C7 C6 H6A 108.3
C5 C6 H6A 108.3
C7 C6 H6B 108.3
C5 C6 H6B 108.3
H6A C6 H6B 107.4
C8 C7 C6 116.22(18)
C8 C7 H7A 108.2
C6 C7 H7A 108.2
C8 C7 H7B 108.2
C6 C7 H7B 108.2
H7A C7 H7B 107.4
C7 C8 C1 116.01(17)
C7 C8 H8A 108.3
C1 C8 H8A 108.3
C7 C8 H8B 108.3
C1 C8 H8B 108.3
H8A C8 H8B 107.4
C14 C9 C10 119.03(17)
C14 C9 N1 120.74(16)
C10 C9 N1 120.21(15)
C11 C10 C9 120.57(18)
C11 C10 H10 119.7
C9 C10 H10 119.7
C12 C11 C10 120.33(19)
C12 C11 H11 119.8
C10 C11 H11 119.8
C13 C12 C11 119.57(18)
C13 C12 H12 120.2
C11 C12 H12 120.2
C12 C13 C14 120.55(19)
C12 C13 H13 119.7
C14 C13 H13 119.7
C9 C14 C13 119.93(18)
C9 C14 H14 120
C13 C14 H14 120
C16 C15 C20 119.67(16)
C16 C15 N1 120.03(15)
C20 C15 N1 120.30(15)
C17 C16 C15 120.20(17)
C17 C16 H16 119.9
C15 C16 H16 119.9
C18 C17 C16 120.16(18)
C18 C17 H17 119.9
C16 C17 H17 119.9
C17 C18 C19 120.06(18)
C17 C18 H18 120
C19 C18 H18 120
C18 C19 C20 120.05(18)
C18 C19 H19 120
C20 C19 H19 120
C15 C20 C19 119.81(17)
C15 C20 H20 120.1
C19 C20 H20 120.1
N1B B1B C1B 123.44(16)
N1B B1B C5B 126.35(15)
C1B B1B C5B 110.17(15)
B1B N1B C15B 124.80(14)
B1B N1B C9B 121.88(13)
C15B N1B C9B 113.32(13)
C2B C1B C8B 114.71(14)
C2B C1B B1B 110.27(14)
C8B C1B B1B 104.64(14)
C2B C1B H1B 109
C8B C1B H1B 109
B1B C1B H1B 109
C3B C2B C1B 116.03(15)
C3B C2B H2B1 108.3
C1B C2B H2B1 108.3
C3B C2B H2B2 108.3
C1B C2B H2B2 108.3
H2B1 C2B H2B2 107.4
C2B C3B C4B 114.49(15)
C2B C3B H3B1 108.6
C4B C3B H3B1 108.6
C2B C3B H3B2 108.6
C4B C3B H3B2 108.6
H3B1 C3B H3B2 107.6
C3B C4B C5B 115.54(15)
C3B C4B H4B1 108.4
C5B C4B H4B1 108.4
C3B C4B H4B2 108.4
C5B C4B H4B2 108.4
H4B1 C4B H4B2 107.5
C4B C5B C6B 113.35(15)
C4B C5B B1B 107.34(14)
C6B C5B B1B 108.32(14)
C4B C5B H5B 109.2
C6B C5B H5B 109.2
B1B C5B H5B 109.2
C7B C6B C5B 115.54(15)
C7B C6B H6B1 108.4
C5B C6B H6B1 108.4
C7B C6B H6B2 108.4
C5B C6B H6B2 108.4
H6B1 C6B H6B2 107.5
C8B C7B C6B 114.00(15)
C8B C7B H7B1 108.8
C6B C7B H7B1 108.8
C8B C7B H7B2 108.8
C6B C7B H7B2 108.8
H7B1 C7B H7B2 107.6
C7B C8B C1B 114.75(15)
C7B C8B H8B1 108.6
C1B C8B H8B1 108.6
C7B C8B H8B2 108.6
C1B C8B H8B2 108.6
H8B1 C8B H8B2 107.6
C10B C9B C14B 119.58(16)
C10B C9B N1B 120.89(15)
C14B C9B N1B 119.52(15)
C9B C10B C11B 120.03(18)
C9B C10B H10B 120
C11B C10B H10B 120
C12B C11B C10B 120.05(19)
C12B C11B H11B 120
C10B C11B H11B 120
C13B C12B C11B 119.97(18)
C13B C12B H12B 120
C11B C12B H12B 120
C12B C13B C14B 120.26(19)
C12B C13B H13B 119.9
C14B C13B H13B 119.9
C13B C14B C9B 120.06(18)
C13B C14B H14B 120
C9B C14B H14B 120
C20B C15B C16B 119.68(16)
C20B C15B N1B 120.76(15)
C16B C15B N1B 119.56(15)
C15B C16B C17B 119.82(18)
C15B C16B H16B 120.1
C17B C16B H16B 120.1
C18B C17B C16B 120.33(19)
C18B C17B H17B 119.8
C16B C17B H17B 119.8
C19B C18B C17B 119.94(18)
C19B C18B H18B 120
C17B C18B H18B 120
C18B C19B C20B 120.40(19)
C18B C19B H19B 119.8
C20B C19B H19B 119.8
C15B C20B C19B 119.78(18)
C15B C20B H20B 120.1
C19B C20B H20B 120.1
N1D B1D C1D 124.01(17)
N1D B1D C5D 125.02(17)
C1D B1D C5D 110.95(15)
B1D N1D C15D 122.94(15)
B1D N1D C9D 123.70(15)
C15D N1D C9D 113.35(13)
C2D C1D C8D 113.15(15)
C2D C1D B1D 109.52(15)
C8D C1D B1D 105.69(15)
C2D C1D H1D 109.5
C8D C1D H1D 109.5
B1D C1D H1D 109.5
C6D C5D C4D 112.20(16)
C6D C5D B1D 108.17(15)
C4D C5D B1D 107.05(16)
C6D C5D H5D 109.8
C4D C5D H5D 109.8
B1D C5D H5D 109.8
C7D C6D C5D 113.99(17)
C7D C6D H6D1 108.8
C5D C6D H6D1 108.8
C7D C6D H6D2 108.8
C5D C6D H6D2 108.8
H6D1 C6D H6D2 107.7
C8D C7D C6D 113.52(16)
C8D C7D H7D1 108.9
C6D C7D H7D1 108.9
C8D C7D H7D2 108.9
C6D C7D H7D2 108.9
H7D1 C7D H7D2 107.7
C7D C8D C1D 114.54(16)
C7D C8D H8D1 108.6
C1D C8D H8D1 108.6
C7D C8D H8D2 108.6
C1D C8D H8D2 108.6
H8D1 C8D H8D2 107.6
C10D C9D C14D 119.46(17)
C10D C9D N1D 120.40(16)
C14D C9D N1D 120.10(16)
C9D C10D C11D 119.95(19)
C9D C10D H10D 120
C11D C10D H10D 120
C12D C11D C10D 120.4(2)
C12D C11D H11D 119.8
C10D C11D H11D 119.8
C11D C12D C13D 119.90(19)
C11D C12D H12D 120
C13D C12D H12D 120
C12D C13D C14D 120.33(19)
C12D C13D H13D 119.8
C14D C13D H13D 119.8
C9D C14D C13D 119.96(19)
C9D C14D H14D 120
C13D C14D H14D 120
C20D C15D C16D 118.94(18)
C20D C15D N1D 120.15(17)
C16D C15D N1D 120.88(16)
C15D C16D C17D 120.60(19)
C15D C16D H16D 119.7
C17D C16D H16D 119.7
C18D C17D C16D 120.2(2)
C18D C17D H17D 119.9
C16D C17D H17D 119.9
C17D C18D C19D 119.4(2)
C17D C18D H18D 120.3
C19D C18D H18D 120.3
C18D C19D C20D 121.3(2)
C18D C19D H19D 119.4
C20D C19D H19D 119.4
C15D C20D C19D 119.5(2)
C15D C20D H20D 120.2
C19D C20D H20D 120.2
C1D C2D C3D 112.0(2)
C1D C2D H2D1 109.2
C3D C2D H2D1 109.2
C1D C2D H2D2 109.2
C3D C2D H2D2 109.2
H2D1 C2D H2D2 107.9
C4D C3D C2D 118.9(3)
C4D C3D H3D1 107.6
C2D C3D H3D1 107.6
C4D C3D H3D2 107.6
C2D C3D H3D2 107.6
H3D1 C3D H3D2 107
C3D C4D C5D 116.3(2)
C3D C4D H4D1 108.2
C5D C4D H4D1 108.2
C3D C4D H4D2 108.2
C5D C4D H4D2 108.2
H4D1 C4D H4D2 107.4
H3D3 C3DA H3D4 107.2

loop_
_geom_bond_atom_site_label_1
_geom_bond_atom_site_label_2
_geom_bond_distance
N1 B1 1.416(2)
N1 C15 1.442(2)
N1 C9 1.443(2)
B1 C5 1.573(3)
B1 C1 1.575(3)
C1 C2 1.534(3)
C1 C8 1.548(3)
C1 H1 1
C2 C3 1.522(3)
C2 H2A 0.99
C2 H2B 0.99
C3 C4 1.529(3)
C3 H3A 0.99
C3 H3B 0.99
C4 C5 1.545(3)
C4 H4A 0.99
C4 H4B 0.99
C5 C6 1.543(3)
C5 H5 1
C6 C7 1.522(3)
C6 H6A 0.99
C6 H6B 0.99
C7 C8 1.502(3)
C7 H7A 0.99
C7 H7B 0.99
C8 H8A 0.99
C8 H8B 0.99
C9 C14 1.383(2)
C9 C10 1.385(2)
C10 C11 1.382(3)
C10 H10 0.95
C11 C12 1.375(3)
C11 H11 0.95
C12 C13 1.372(3)
C12 H12 0.95
C13 C14 1.393(3)
C13 H13 0.95
C14 H14 0.95
C15 C16 1.386(2)
C15 C20 1.387(2)
C16 C17 1.383(3)
C16 H16 0.95
C17 C18 1.374(3)
C17 H17 0.95
C18 C19 1.386(3)
C18 H18 0.95
C19 C20 1.388(3)
C19 H19 0.95
C20 H20 0.95
B1B N1B 1.415(2)
B1B C1B 1.579(2)
B1B C5B 1.584(3)
N1B C15B 1.446(2)
N1B C9B 1.447(2)
C1B C2B 1.543(2)
C1B C8B 1.550(2)
C1B H1B 1
C2B C3B 1.528(3)
C2B H2B1 0.99
C2B H2B2 0.99
C3B C4B 1.533(3)
C3B H3B1 0.99
C3B H3B2 0.99
C4B C5B 1.545(3)
C4B H4B1 0.99
C4B H4B2 0.99
C5B C6B 1.549(2)
C5B H5B 1
C6B C7B 1.528(3)
C6B H6B1 0.99
C6B H6B2 0.99
C7B C8B 1.522(3)
C7B H7B1 0.99
C7B H7B2 0.99
C8B H8B1 0.99
C8B H8B2 0.99
C9B C10B 1.383(2)
C9B C14B 1.389(2)
C10B C11B 1.388(3)
C10B H10B 0.95
C11B C12B 1.383(3)
C11B H11B 0.95
C12B C13B 1.375(3)
C12B H12B 0.95
C13B C14B 1.383(3)
C13B H13B 0.95
C14B H14B 0.95
C15B C20B 1.384(2)
C15B C16B 1.385(2)
C16B C17B 1.388(3)
C16B H16B 0.95
C17B C18B 1.379(3)
C17B H17B 0.95
C18B C19B 1.368(3)
C18B H18B 0.95
C19B C20B 1.393(3)
C19B H19B 0.95
C20B H20B 0.95
B1D N1D 1.415(2)
B1D C1D 1.575(3)
B1D C5D 1.576(3)
N1D C15D 1.441(2)
N1D C9D 1.445(2)
C1D C2D 1.543(3)
C1D C8D 1.549(3)
C1D H1D 1
C5D C6D 1.541(3)
C5D C4D 1.552(3)
C5D H5D 1
C6D C7D 1.525(3)
C6D H6D1 0.99
C6D H6D2 0.99
C7D C8D 1.522(3)
C7D H7D1 0.99
C7D H7D2 0.99
C8D H8D1 0.99
C8D H8D2 0.99
C9D C10D 1.382(3)
C9D C14D 1.385(2)
C10D C11D 1.389(3)
C10D H10D 0.95
C11D C12D 1.371(3)
C11D H11D 0.95
C12D C13D 1.373(3)
C12D H12D 0.95
C13D C14D 1.388(3)
C13D H13D 0.95
C14D H14D 0.95
C15D C20D 1.381(3)
C15D C16D 1.384(3)
C16D C17D 1.384(3)
C16D H16D 0.95
C17D C18D 1.363(3)
C17D H17D 0.95
C18D C19D 1.370(4)
C18D H18D 0.95
C19D C20D 1.383(3)
C19D H19D 0.95
C20D H20D 0.95
C2D C3D 1.549(5)
C2D H2D1 0.99
C2D H2D2 0.99
C3D C4D 1.420(4)
C3D H3D1 0.99
C3D H3D2 0.99
C4D H4D1 0.99
C4D H4D2 0.99
C3DA H3D3 0.99
C3DA H3D4 0.99
